data_4312539
loop_
_publ_author_name
'Lora M. Field'
'Paul M. Lahti'

_publ_contact_author_address
;
Department of Chemistry, University of Massachusetts,
Amherst, MA  01003  USA
;
_publ_contact_author_email 'lahti@chem.umass.edu '
_publ_contact_author_fax '413-545-4490 '
_publ_contact_author_name 'Paul M. Lahti'
_publ_contact_author_phone '413-545-4890 '
_publ_section_title
;
 Coordination Complexes of
 1-(4-[N-tert-Butyl-N-aminoxyl]phenyl)-1H-1,2,4-triazole with Paramagnetic
 Transition Metal Dications
;
_journal_name_full 'Inorganic Chemistry'
_journal_page_first 7447
_journal_page_last 7454
_journal_paper_doi 10.1021/ic0349050
_journal_volume 42
_journal_year 2003
_chemical_compound_source 'UMASS AMHERST'
_chemical_formula_moiety 'C22 H17 Cu F12 N4 O5 '
_chemical_formula_sum 'C22 H17 Cu F12 N4 O5'
_chemical_formula_weight 708.917
_chemical_name_systematic
;
 ?
;
_space_group_IT_number 2
_symmetry_cell_setting triclinic
_symmetry_space_group_name_Hall '-P 1'
_symmetry_space_group_name_H-M 'P -1'
_audit_creation_method maXus
_cell_angle_alpha 91.7513(11)
_cell_angle_beta 93.5277(13)
_cell_angle_gamma 114.6025(10)
_cell_formula_units_Z 2
_cell_length_a 10.1436(3)
_cell_length_b 10.3358(3)
_cell_length_c 14.9004(6)
_cell_measurement_reflns_used 4767
_cell_measurement_temperature 298
_cell_measurement_theta_max 25.028
_cell_measurement_theta_min 4.076
_cell_volume 1414.96(8)
_computing_cell_refinement 'HKL Scalepack (Otwinowski & Minor 1997)'
_computing_data_collection KappaCCD
_computing_data_reduction 'Denzo and Scalepak (Otwinowski & Minor, 1997)'
_computing_structure_refinement 'SHELXL-97 (Sheldrick, 1997)'
_diffrn_ambient_temperature 298
_diffrn_measured_fraction_theta_full 0.989
_diffrn_measured_fraction_theta_max 0.989
_diffrn_measurement_device KappaCCD
_diffrn_measurement_method CCD
_diffrn_orient_matrix_type X=UH
_diffrn_orient_matrix_UB_11 -0.07270
_diffrn_orient_matrix_UB_12 -0.04045
_diffrn_orient_matrix_UB_13 -0.07010
_diffrn_orient_matrix_UB_21 -0.04236
_diffrn_orient_matrix_UB_22 -0.09358
_diffrn_orient_matrix_UB_23 0.02857
_diffrn_orient_matrix_UB_31 -0.05312
_diffrn_orient_matrix_UB_32 0.02848
_diffrn_orient_matrix_UB_33 0.03010
_diffrn_radiation_source 'fine-focus sealed tube'
_diffrn_radiation_type ' MoK\a'
_diffrn_radiation_wavelength 0.71073
_diffrn_reflns_av_R_equivalents 0.0336
_diffrn_reflns_limit_h_max 11
_diffrn_reflns_limit_h_min -12
_diffrn_reflns_limit_k_max 12
_diffrn_reflns_limit_k_min -12
_diffrn_reflns_limit_l_max 17
_diffrn_reflns_limit_l_min -17
_diffrn_reflns_number 8881
_diffrn_reflns_theta_full 25.02
_diffrn_reflns_theta_max 25.02
_diffrn_reflns_theta_min 4.12
_exptl_absorpt_coefficient_mu 0.891
_exptl_absorpt_correction_type none
_exptl_crystal_colour orange-green
_exptl_crystal_density_diffrn 1.664
_exptl_crystal_density_method 'not measured'
_exptl_crystal_description needle
_exptl_crystal_F_000 700
_exptl_crystal_size_max .250
_exptl_crystal_size_mid .100
_exptl_crystal_size_min .025
_refine_diff_density_max 0.773
_refine_diff_density_min -0.563
_refine_diff_density_rms 0.071
_refine_ls_extinction_method none
_refine_ls_goodness_of_fit_ref 1.033
_refine_ls_hydrogen_treatment refxyz
_refine_ls_matrix_type full
_refine_ls_number_parameters 399
_refine_ls_number_reflns 4935
_refine_ls_number_restraints 0
_refine_ls_restrained_S_all 1.033
_refine_ls_R_factor_all 0.1068
_refine_ls_R_factor_gt 0.0694
_refine_ls_shift/su_max 1.170
_refine_ls_shift/su_mean 0.003
_refine_ls_structure_factor_coef Fsqd
_refine_ls_weighting_details 'calc w=1/[\s^2^(Fo^2^)+(0.1028P)^2^+1.7773P] where P=(Fo^2^+2Fc^2^)/3'
_refine_ls_weighting_scheme calc
_refine_ls_wR_factor_gt 0.1798
_refine_ls_wR_factor_ref 0.2060
_reflns_number_gt 3305
_reflns_number_total 4935
_reflns_threshold_expression >2sigma(I)
_cod_data_source_file ic0349050si20030730_014852_3.cif
_cod_data_source_block global
_cod_depositor_comments
;
The following automatic conversions were performed:

'_symmetry_cell_setting' value 'Triclinic' changed to 'triclinic'
according to the built-in table from CIF Core dictionary named
'cif_core.dic' version 2.4.1 from 2010-06-29.

Automatic conversion script
Id: cif_fix_values 1646 2011-03-28 12:23:43Z adriana 
;
_cod_original_sg_symbol_H-M 'P -1 '
_cod_original_formula_sum 'C22 H17 Cu F12 N4 O5 '
_cod_database_code 4312539

loop_
_symmetry_equiv_pos_as_xyz
+X,+Y,+Z
-X,-Y,-Z

loop_
_atom_site_label
_atom_site_type_symbol
_atom_site_fract_x
_atom_site_fract_y
_atom_site_fract_z
_atom_site_U_iso_or_equiv
_atom_site_adp_type
_atom_site_occupancy
_atom_site_symmetry_multiplicity
_atom_site_calc_flag
_atom_site_refinement_flags
_atom_site_disorder_assembly
_atom_site_disorder_group
Cu1 Cu 0.12532(8) 0.09529(6) 0.71521(4) 0.0601(3) Uani 1 1 d . . .
O2 O 0.1192(4) 0.1825(4) 0.6018(2) 0.0646(10) Uani 1 1 d . . .
N4 N 0.1926(5) -0.0352(4) 0.6501(3) 0.0584(11) Uani 1 1 d . . .
O4 O 0.1409(4) 0.0116(4) 0.8289(2) 0.0629(10) Uani 1 1 d . . .
C19 C 0.1364(6) 0.3727(6) 0.7519(4) 0.0620(14) Uani 1 1 d . . .
O3 O 0.1065(4) 0.2539(4) 0.7823(3) 0.0661(10) Uani 1 1 d . . .
N2 N 0.2730(5) -0.1331(4) 0.5488(3) 0.0588(11) Uani 1 1 d . . .
O5 O -0.1143(4) -0.0464(4) 0.7075(3) 0.0725(11) Uani 1 1 d . . .
C11 C 0.2199(6) -0.0373(5) 0.5654(4) 0.0626(14) Uani 1 1 d . . .
C21 C 0.1442(6) 0.3121(5) 0.5957(4) 0.0585(13) Uani 1 1 d . . .
C12 C 0.2335(8) -0.1343(6) 0.6847(4) 0.0740(17) Uani 1 1 d . . .
O1 O 0.6110(5) -0.2770(5) 0.2558(3) 0.0819(12) Uani 1 1 d . . .
N1 N 0.4941(5) -0.2586(5) 0.2393(3) 0.0641(12) Uani 1 1 d . . .
C5 C 0.4324(6) -0.2288(6) 0.3138(4) 0.0579(13) Uani 1 1 d . . .
C8 C 0.3245(6) -0.1667(5) 0.4692(4) 0.0546(13) Uani 1 1 d . . .
C20 C 0.1559(7) 0.4104(6) 0.6639(4) 0.0687(16) Uani 1 1 d . . .
N3 N 0.2824(7) -0.1970(6) 0.6264(3) 0.0774(15) Uani 1 1 d . . .
C14 C 0.0436(7) -0.0871(6) 0.8663(4) 0.0628(15) Uani 1 1 d . . .
C16 C -0.1689(7) -0.1355(6) 0.7631(4) 0.0666(15) Uani 1 1 d . . .
C9 C 0.4224(6) -0.2292(6) 0.4746(4) 0.0622(14) Uani 1 1 d . . .
C4 C 0.4362(7) -0.2739(7) 0.1412(4) 0.0773(17) Uani 1 1 d . . .
F2 F 0.1852(7) -0.0154(6) 1.0049(3) 0.141(2) Uani 1 1 d . . .
F1 F 0.1933(7) -0.1849(6) 0.9327(3) 0.133(2) Uani 1 1 d . . .
C13 C 0.1054(9) -0.1266(8) 0.9519(4) 0.087(2) Uani 1 1 d . . .
C6 C 0.3317(7) -0.1677(8) 0.3093(4) 0.0776(18) Uani 1 1 d . . .
C18 C 0.1515(9) 0.4897(7) 0.8223(5) 0.0792(18) Uani 1 1 d . . .
C7 C 0.2791(7) -0.1386(7) 0.3863(4) 0.0767(18) Uani 1 1 d . . .
C10 C 0.4735(6) -0.2591(6) 0.3976(4) 0.0608(14) Uani 1 1 d . . .
F7 F 0.1119(10) 0.4497(5) 0.8959(4) 0.190(4) Uani 1 1 d . . .
F12 F 0.1047(8) 0.2633(5) 0.4399(3) 0.174(3) Uani 1 1 d . . .
C22 C 0.1658(8) 0.3600(6) 0.5007(4) 0.0755(17) Uani 1 1 d . . .
F8 F 0.0696(7) 0.5572(6) 0.7944(4) 0.149(2) Uani 1 1 d . . .
F3 F 0.0080(7) -0.2110(10) 0.9993(5) 0.226(4) Uani 1 1 d . . .
C15 C -0.0988(7) -0.1609(7) 0.8392(4) 0.0757(17) Uani 1 1 d . . .
F10 F 0.1342(8) 0.4669(7) 0.4846(4) 0.164(3) Uani 1 1 d . . .
F11 F 0.3060(6) 0.4172(7) 0.4877(3) 0.142(2) Uani 1 1 d . . .
F9 F 0.2767(6) 0.5948(6) 0.8260(4) 0.159(3) Uani 1 1 d . . .
C2 C 0.4707(9) -0.1231(9) 0.1106(5) 0.104(2) Uani 1 1 d . . .
F5 F -0.3859(7) -0.2100(9) 0.6705(6) 0.202(4) Uani 1 1 d . . .
F4 F -0.3668(8) -0.3567(7) 0.7450(8) 0.242(5) Uani 1 1 d . . .
C3 C 0.5202(10) -0.3379(10) 0.0884(5) 0.111(3) Uani 1 1 d . . .
C17 C -0.3313(10) -0.2274(11) 0.7450(7) 0.109(3) Uani 1 1 d . . .
C1 C 0.2744(8) -0.3691(10) 0.1318(6) 0.119(3) Uani 1 1 d . . .
F6 F -0.4013(7) -0.1947(14) 0.8008(7) 0.282(7) Uani 1 1 d . . .
H11 H 0.2044 0.0200 0.5229 0.075 Uiso 1 1 calc R . .
H12 H 0.2272 -0.1557 0.7449 0.089 Uiso 1 1 calc R . .
H20 H 0.1774 0.5040 0.6504 0.082 Uiso 1 1 calc R . .
H9 H 0.4527 -0.2504 0.5302 0.075 Uiso 1 1 calc R . .
H6 H 0.3006 -0.1469 0.2538 0.093 Uiso 1 1 calc R . .
H7 H 0.2116 -0.0992 0.3823 0.092 Uiso 1 1 calc R . .
H10 H 0.5384 -0.3014 0.4019 0.073 Uiso 1 1 calc R . .
H15 H -0.1541 -0.2343 0.8740 0.091 Uiso 1 1 calc R . .
H2A H 0.5740 -0.0670 0.1171 0.156 Uiso 1 1 calc R . .
H2B H 0.4240 -0.0790 0.1470 0.156 Uiso 1 1 calc R . .
H2C H 0.4357 -0.1291 0.0486 0.156 Uiso 1 1 calc R . .
H3A H 0.6220 -0.2757 0.0960 0.167 Uiso 1 1 calc R . .
H3B H 0.4870 -0.3491 0.0257 0.167 Uiso 1 1 calc R . .
H3C H 0.5046 -0.4292 0.1101 0.167 Uiso 1 1 calc R . .
H1A H 0.2234 -0.3221 0.1612 0.178 Uiso 1 1 calc R . .
H1B H 0.2568 -0.4571 0.1592 0.178 Uiso 1 1 calc R . .
H1C H 0.2407 -0.3884 0.0691 0.178 Uiso 1 1 calc R . .

loop_
_atom_site_aniso_label
_atom_site_aniso_U_11
_atom_site_aniso_U_22
_atom_site_aniso_U_33
_atom_site_aniso_U_23
_atom_site_aniso_U_13
_atom_site_aniso_U_12
Cu1 0.0765(5) 0.0490(4) 0.0596(4) 0.0070(3) 0.0051(3) 0.0309(3)
O2 0.089(3) 0.049(2) 0.063(2) 0.0038(16) -0.001(2) 0.037(2)
N4 0.071(3) 0.042(2) 0.062(3) 0.0013(19) 0.005(2) 0.024(2)
O4 0.071(3) 0.060(2) 0.058(2) 0.0103(18) 0.0028(19) 0.028(2)
C19 0.067(4) 0.049(3) 0.071(4) 0.005(3) 0.017(3) 0.024(3)
O3 0.081(3) 0.054(2) 0.066(2) 0.0086(18) 0.017(2) 0.030(2)
N2 0.073(3) 0.048(2) 0.061(3) 0.008(2) 0.006(2) 0.031(2)
O5 0.069(3) 0.070(3) 0.079(3) 0.012(2) -0.005(2) 0.030(2)
C11 0.071(4) 0.050(3) 0.072(4) 0.010(3) 0.009(3) 0.029(3)
C21 0.059(3) 0.052(3) 0.060(3) 0.008(2) 0.002(3) 0.019(3)
C12 0.106(5) 0.066(3) 0.064(4) 0.010(3) 0.007(3) 0.050(4)
O1 0.075(3) 0.090(3) 0.085(3) 0.002(2) 0.006(2) 0.039(2)
N1 0.063(3) 0.075(3) 0.059(3) 0.006(2) 0.003(2) 0.033(3)
C5 0.055(3) 0.057(3) 0.062(3) 0.008(2) 0.004(3) 0.023(3)
C8 0.060(3) 0.048(3) 0.058(3) 0.011(2) 0.009(3) 0.025(2)
C20 0.092(5) 0.045(3) 0.071(4) 0.006(3) 0.014(3) 0.029(3)
N3 0.121(5) 0.081(3) 0.057(3) 0.013(2) 0.012(3) 0.068(3)
C14 0.082(4) 0.069(4) 0.050(3) 0.004(3) 0.010(3) 0.045(3)
C16 0.067(4) 0.063(3) 0.069(4) 0.007(3) 0.004(3) 0.028(3)
C9 0.071(4) 0.061(3) 0.059(3) 0.006(2) -0.005(3) 0.033(3)
C4 0.077(4) 0.094(5) 0.055(3) 0.001(3) -0.005(3) 0.032(4)
F2 0.223(6) 0.161(5) 0.063(2) -0.019(3) -0.030(3) 0.113(5)
F1 0.213(6) 0.145(4) 0.095(3) -0.003(3) -0.032(3) 0.135(5)
C13 0.121(6) 0.091(5) 0.055(4) 0.018(4) 0.006(4) 0.050(5)
C6 0.090(5) 0.113(5) 0.056(3) 0.017(3) 0.005(3) 0.068(4)
C18 0.103(6) 0.053(3) 0.081(5) 0.002(3) 0.020(4) 0.031(4)
C7 0.078(4) 0.102(5) 0.077(4) 0.022(3) 0.011(3) 0.062(4)
C10 0.061(4) 0.068(3) 0.064(3) 0.010(3) 0.003(3) 0.038(3)
F7 0.387(11) 0.088(3) 0.090(3) 0.006(3) 0.091(5) 0.084(5)
F12 0.261(7) 0.099(3) 0.062(3) 0.007(2) 0.001(3) -0.021(4)
C22 0.095(5) 0.049(3) 0.074(4) 0.010(3) 0.009(4) 0.021(3)
F8 0.200(6) 0.124(4) 0.159(5) -0.029(4) 0.020(4) 0.105(4)
F3 0.142(5) 0.332(10) 0.158(5) 0.183(7) 0.018(4) 0.041(6)
C15 0.072(4) 0.075(4) 0.075(4) 0.016(3) 0.006(3) 0.024(3)
F10 0.268(8) 0.192(6) 0.110(4) 0.069(4) 0.040(4) 0.166(6)
F11 0.120(4) 0.188(5) 0.105(4) 0.061(4) 0.033(3) 0.047(4)
F9 0.117(4) 0.118(4) 0.188(6) -0.086(4) 0.034(4) -0.002(3)
C2 0.109(6) 0.123(6) 0.085(5) 0.031(5) 0.002(4) 0.052(5)
F5 0.092(4) 0.229(8) 0.223(8) 0.067(7) -0.062(5) 0.012(4)
F4 0.128(5) 0.093(4) 0.423(14) 0.057(6) -0.090(7) -0.022(4)
C3 0.130(7) 0.147(7) 0.067(4) -0.015(5) 0.001(4) 0.071(6)
C17 0.072(5) 0.122(7) 0.129(7) 0.033(6) 0.010(5) 0.035(5)
C1 0.075(5) 0.143(7) 0.102(6) -0.014(5) -0.017(4) 0.015(5)
F6 0.065(4) 0.403(16) 0.288(11) -0.148(10) 0.034(5) 0.017(6)

loop_
_atom_type_symbol
_atom_type_description
_atom_type_scat_dispersion_real
_atom_type_scat_dispersion_imag
_atom_type_scat_source
C C 0.0033 0.0016 'International Tables Vol C Tables 4.2.6.8 and 6.1.1.4'
H H 0.0000 0.0000 'International Tables Vol C Tables 4.2.6.8 and 6.1.1.4'
N N 0.0061 0.0033 'International Tables Vol C Tables 4.2.6.8 and 6.1.1.4'
O O 0.0106 0.0060 'International Tables Vol C Tables 4.2.6.8 and 6.1.1.4'
F F 0.0171 0.0103 'International Tables Vol C Tables 4.2.6.8 and 6.1.1.4'
Cu Cu 0.3201 1.2651 'International Tables Vol C Tables 4.2.6.8 and 6.1.1.4'

loop_
_diffrn_radiation_wavelength_id
all

loop_
_geom_angle_atom_site_label_1
_geom_angle_atom_site_label_2
_geom_angle_atom_site_label_3
_geom_angle
_geom_angle_site_symmetry_1
_geom_angle_site_symmetry_3
_geom_angle_publ_flag
O2 Cu1 O4 177.45(17) . . ?
O2 Cu1 O3 90.69(14) . . ?
O4 Cu1 O3 89.67(15) . . ?
O2 Cu1 N4 88.29(16) . . ?
O4 Cu1 N4 90.79(17) . . ?
O3 Cu1 N4 166.92(18) . . ?
O2 Cu1 O5 95.56(16) . . ?
O4 Cu1 O5 86.93(16) . . ?
O3 Cu1 O5 93.99(16) . . ?
N4 Cu1 O5 99.09(17) . . ?
C21 O2 Cu1 124.1(3) . . ?
C11 N4 C12 103.2(5) . . ?
C11 N4 Cu1 128.3(4) . . ?
C12 N4 Cu1 128.3(4) . . ?
C14 O4 Cu1 129.0(4) . . ?
O3 C19 C20 128.4(5) . . ?
O3 C19 C18 114.4(5) . . ?
C20 C19 C18 117.2(5) . . ?
C19 O3 Cu1 123.4(4) . . ?
C11 N2 N3 109.2(4) . . ?
C11 N2 C8 130.3(5) . . ?
N3 N2 C8 120.4(4) . . ?
C16 O5 Cu1 122.3(4) . . ?
N4 C11 N2 110.4(5) . . ?
O2 C21 C20 128.0(5) . . ?
O2 C21 C22 113.3(5) . . ?
C20 C21 C22 118.7(5) . . ?
N3 C12 N4 114.5(5) . . ?
O1 N1 C5 116.4(4) . . ?
O1 N1 C4 116.9(5) . . ?
C5 N1 C4 126.7(5) . . ?
C10 C5 N1 118.4(5) . . ?
C10 C5 C6 117.5(5) . . ?
N1 C5 C6 124.2(5) . . ?
C7 C8 C9 119.3(5) . . ?
C7 C8 N2 120.9(5) . . ?
C9 C8 N2 119.8(5) . . ?
C21 C20 C19 121.3(5) . . ?
C12 N3 N2 102.6(4) . . ?
O4 C14 C15 129.2(5) . . ?
O4 C14 C13 111.6(6) . . ?
C15 C14 C13 119.1(6) . . ?
O5 C16 C15 127.3(6) . . ?
O5 C16 C17 115.4(6) . . ?
C15 C16 C17 117.3(6) . . ?
C10 C9 C8 119.5(5) . . ?
C1 C4 C3 111.4(7) . . ?
C1 C4 N1 109.7(6) . . ?
C3 C4 N1 106.7(5) . . ?
C1 C4 C2 112.3(7) . . ?
C3 C4 C2 109.0(6) . . ?
N1 C4 C2 107.4(5) . . ?
F3 C13 F2 106.4(7) . . ?
F3 C13 F1 108.6(7) . . ?
F2 C13 F1 104.4(7) . . ?
F3 C13 C14 113.8(7) . . ?
F2 C13 C14 112.3(6) . . ?
F1 C13 C14 110.8(5) . . ?
C7 C6 C5 120.4(5) . . ?
F7 C18 F9 113.5(7) . . ?
F7 C18 F8 104.9(7) . . ?
F9 C18 F8 98.9(6) . . ?
F7 C18 C19 115.7(5) . . ?
F9 C18 C19 112.2(6) . . ?
F8 C18 C19 110.1(6) . . ?
C6 C7 C8 120.9(5) . . ?
C9 C10 C5 122.3(5) . . ?
F12 C22 F10 109.5(7) . . ?
F12 C22 F11 106.6(7) . . ?
F10 C22 F11 100.2(6) . . ?
F12 C22 C21 115.0(5) . . ?
F10 C22 C21 114.3(6) . . ?
F11 C22 C21 110.0(6) . . ?
C14 C15 C16 124.9(6) . . ?
F4 C17 F6 108.4(10) . . ?
F4 C17 F5 104.7(10) . . ?
F6 C17 F5 102.8(10) . . ?
F4 C17 C16 114.8(8) . . ?
F6 C17 C16 110.8(9) . . ?
F5 C17 C16 114.4(8) . . ?

loop_
_geom_bond_atom_site_label_1
_geom_bond_atom_site_label_2
_geom_bond_distance
_geom_bond_site_symmetry_2
_geom_bond_publ_flag
Cu1 O2 1.949(4) . ?
Cu1 O4 1.952(4) . ?
Cu1 O3 1.977(4) . ?
Cu1 N4 1.998(4) . ?
Cu1 O5 2.249(4) . ?
O2 C21 1.262(6) . ?
N4 C11 1.309(7) . ?
N4 C12 1.359(7) . ?
O4 C14 1.261(7) . ?
C19 O3 1.244(6) . ?
C19 C20 1.381(8) . ?
C19 C18 1.528(8) . ?
N2 C11 1.334(7) . ?
N2 N3 1.367(6) . ?
N2 C8 1.415(7) . ?
O5 C16 1.234(7) . ?
C21 C20 1.379(8) . ?
C21 C22 1.513(8) . ?
C12 N3 1.306(7) . ?
O1 N1 1.288(6) . ?
N1 C5 1.395(7) . ?
N1 C4 1.519(7) . ?
C5 C10 1.379(7) . ?
C5 C6 1.407(8) . ?
C8 C7 1.373(8) . ?
C8 C9 1.392(7) . ?
C14 C15 1.350(9) . ?
C14 C13 1.528(8) . ?
C16 C15 1.391(8) . ?
C16 C17 1.522(11) . ?
C9 C10 1.365(8) . ?
C4 C1 1.516(10) . ?
C4 C3 1.517(10) . ?
C4 C2 1.540(10) . ?
F2 C13 1.300(9) . ?
F1 C13 1.307(8) . ?
C13 F3 1.281(9) . ?
C6 C7 1.371(8) . ?
C18 F7 1.215(8) . ?
C18 F9 1.279(8) . ?
C18 F8 1.345(8) . ?
F12 C22 1.250(7) . ?
C22 F10 1.298(8) . ?
C22 F11 1.323(8) . ?
F5 C17 1.260(10) . ?
F4 C17 1.231(11) . ?
C17 F6 1.251(12) . ?
